data_4061216
loop_
_publ_author_name
'Oberbeckmann-Winter, Nicola'
'Braunstein, Pierre'
'Welter, Richard'

_publ_section_title
;
 Electrophilic Activation: Unexpected Metal--Metal Bond-Assisted Tl+ Chelation
 by a Pt-Benzyl Moiety Instead of Chloride Abstraction
;
_journal_coden_ASTM ORGND7
_journal_issue 26
_journal_name_full Organometallics
_journal_page_first 6311
_journal_page_last 6318
_journal_paper_doi 10.1021/om049282s
_journal_volume 23
_journal_year 2004
_chemical_formula_moiety 'C46 H46 Cl N2 O2 P2 Pt2, 1/2(C H2 Cl2), B F4'
_chemical_formula_sum 'C46.5 H47 B Cl2 F4 N2 O2 P2 Pt2'
_chemical_formula_weight 1275.69
_space_group_IT_number 14
_symmetry_cell_setting monoclinic
_symmetry_space_group_name_Hall '-P 2yn'
_symmetry_space_group_name_H-M 'P 1 21/n 1'
_cell_angle_alpha 90.00
_cell_angle_beta 94.49(4)
_cell_angle_gamma 90.00
_cell_formula_units_Z 4
_cell_length_a 16.0000(10)
_cell_length_b 13.307(2)
_cell_length_c 23.089(2)
_cell_measurement_temperature 173(2)
_cell_volume 4900.8(9)
_diffrn_ambient_temperature 173(2)
_exptl_crystal_density_diffrn 1.729
_cod_original_sg_symbol_H-M 'P 21/n'
_cod_original_formula_sum 'C46.50 H47 B Cl2 F4 N2 O2 P2 Pt2'
_cod_database_code 4061216

loop_
_symmetry_equiv_pos_as_xyz
'x, y, z'
'-x+1/2, y+1/2, -z+1/2'
'-x, -y, -z'
'x-1/2, -y-1/2, z-1/2'

loop_
_atom_site_label
_atom_site_type_symbol
_atom_site_fract_x
_atom_site_fract_y
_atom_site_fract_z
_atom_site_U_iso_or_equiv
_atom_site_adp_type
_atom_site_occupancy
_atom_site_symmetry_multiplicity
_atom_site_calc_flag
_atom_site_refinement_flags
_atom_site_disorder_assembly
_atom_site_disorder_group
Pt2 Pt 0.70107(2) 0.95661(2) 0.060049(15) 0.02209(11) Uani 1 1 d . . .
Pt1 Pt 0.51051(2) 0.75372(2) 0.081037(15) 0.02184(11) Uani 1 1 d . . .
P1 P 0.44331(14) 0.66056(18) 0.13957(10) 0.0231(5) Uani 1 1 d . . .
Cl Cl 0.59108(15) 0.85179(17) 0.01817(10) 0.0296(5) Uani 1 1 d . . .
P2 P 0.79631(15) 1.05383(18) 0.10291(11) 0.0258(5) Uani 1 1 d . . .
N2 N 0.6194(5) 1.0355(5) 0.1112(3) 0.0249(17) Uani 1 1 d . . .
O2 O 0.5966(4) 1.1468(5) 0.1809(3) 0.0354(17) Uani 1 1 d . . .
C12 C 0.4054(6) 0.5385(7) 0.1119(4) 0.027(2) Uani 1 1 d . . .
C10 C 0.6057(6) 0.6476(6) 0.1782(4) 0.024(2) Uani 1 1 d . . .
C8 C 0.7080(6) 0.7014(7) 0.1247(5) 0.036(3) Uani 1 1 d . . .
H8A H 0.7276 0.7702 0.1226 0.043 Uiso 1 1 calc . . .
H8B H 0.7211 0.6659 0.0899 0.043 Uiso 1 1 calc . . .
C9 C 0.7463(7) 0.6493(8) 0.1789(5) 0.040(3) Uani 1 1 d . . .
H9A H 0.7823 0.5944 0.1689 0.048 Uiso 1 1 calc . . .
H9B H 0.7788 0.6962 0.2037 0.048 Uiso 1 1 calc . . .
O1 O 0.6733(4) 0.6116(5) 0.2080(3) 0.0308(16) Uani 1 1 d . . .
C24 C 0.7865(6) 0.8783(7) 0.0140(4) 0.029(2) Uani 1 1 d . . .
H24A H 0.8422 0.8982 0.0292 0.035 Uiso 1 1 calc . . .
H24B H 0.7805 0.8075 0.0227 0.035 Uiso 1 1 calc . . .
N1 N 0.6174(5) 0.6979(6) 0.1323(3) 0.0240(17) Uani 1 1 d . . .
C34 C 0.7378(6) 1.1345(8) 0.1508(5) 0.036(3) Uani 1 1 d . . .
H34A H 0.7617 1.1287 0.1906 0.043 Uiso 1 1 calc . . .
H34B H 0.7416 1.2041 0.1389 0.043 Uiso 1 1 calc . . .
C25 C 0.7826(6) 0.8888(7) -0.0514(4) 0.028(2) Uani 1 1 d . . .
C18 C 0.3562(6) 0.7156(7) 0.1741(4) 0.029(2) Uani 1 1 d . . .
C2 C 0.3758(7) 0.7337(7) -0.0157(5) 0.033(2) Uani 1 1 d . . .
C32 C 0.5150(7) 1.1018(8) 0.1665(5) 0.043(3) Uani 1 1 d . . .
H32A H 0.4747 1.1523 0.1522 0.052 Uiso 1 1 calc . . .
H32B H 0.4944 1.0695 0.2002 0.052 Uiso 1 1 calc . . .
C1 C 0.4024(6) 0.8053(7) 0.0344(4) 0.030(2) Uani 1 1 d . . .
H1A H 0.3575 0.8107 0.0601 0.036 Uiso 1 1 calc . . .
H1B H 0.4126 0.8716 0.0189 0.036 Uiso 1 1 calc . . .
C33 C 0.6488(6) 1.1021(7) 0.1468(4) 0.028(2) Uani 1 1 d . . .
C15 C 0.3498(7) 0.3530(8) 0.0729(5) 0.043(3) Uani 1 1 d . . .
H15 H 0.3306 0.2910 0.0589 0.052 Uiso 1 1 calc . . .
C3 C 0.4297(6) 0.7158(7) -0.0601(5) 0.033(2) Uani 1 1 d . . .
H3 H 0.4801 0.7506 -0.0602 0.039 Uiso 1 1 calc . . .
C11 C 0.5239(6) 0.6301(7) 0.1993(4) 0.027(2) Uani 1 1 d . . .
H11A H 0.5164 0.6724 0.2327 0.032 Uiso 1 1 calc . . .
H11B H 0.5187 0.5605 0.2108 0.032 Uiso 1 1 calc . . .
C40 C 0.9587(7) 0.9880(9) 0.1437(5) 0.045(3) Uani 1 1 d . . .
H40 H 0.9791 1.0265 0.1143 0.054 Uiso 1 1 calc . . .
C6 C 0.2763(7) 0.6184(8) -0.0634(6) 0.048(3) Uani 1 1 d . . .
H6 H 0.2248 0.5857 -0.0652 0.058 Uiso 1 1 calc . . .
C35 C 0.8723(6) 0.9870(7) 0.1506(4) 0.027(2) Uani 1 1 d . . .
C16 C 0.3875(7) 0.4190(8) 0.0367(5) 0.039(3) Uani 1 1 d . . .
H16 H 0.3942 0.4008 -0.0015 0.047 Uiso 1 1 calc . . .
C7 C 0.2981(6) 0.6845(8) -0.0189(6) 0.043(3) Uani 1 1 d . . .
H7 H 0.2610 0.6965 0.0094 0.051 Uiso 1 1 calc . . .
C5 C 0.3319(8) 0.6010(8) -0.1060(6) 0.052(4) Uani 1 1 d . . .
H5 H 0.3168 0.5574 -0.1365 0.062 Uiso 1 1 calc . . .
C17 C 0.4154(6) 0.5115(7) 0.0569(4) 0.027(2) Uani 1 1 d . . .
H17 H 0.4412 0.5552 0.0324 0.033 Uiso 1 1 calc . . .
C41 C 0.8574(6) 1.1371(7) 0.0608(5) 0.033(2) Uani 1 1 d . . .
C23 C 0.2741(7) 0.6953(8) 0.1563(5) 0.037(3) Uani 1 1 d . . .
H23 H 0.2622 0.6481 0.1272 0.045 Uiso 1 1 calc . . .
C14 C 0.3403(7) 0.3798(8) 0.1312(5) 0.045(3) Uani 1 1 d . . .
H14 H 0.3158 0.3358 0.1562 0.054 Uiso 1 1 calc . . .
C19 C 0.3725(7) 0.7926(8) 0.2164(5) 0.036(2) Uani 1 1 d . . .
H19 H 0.4276 0.8101 0.2280 0.044 Uiso 1 1 calc . . .
C46 C 0.8977(7) 1.2185(9) 0.0890(6) 0.047(3) Uani 1 1 d . . .
H46 H 0.8955 1.2280 0.1288 0.057 Uiso 1 1 calc . . .
C29 C 0.7187(8) 0.9436(10) -0.1437(5) 0.052(3) Uani 1 1 d . . .
H29 H 0.6756 0.9777 -0.1647 0.062 Uiso 1 1 calc . . .
C36 C 0.8432(6) 0.9283(8) 0.1954(5) 0.037(3) Uani 1 1 d . . .
H36 H 0.7864 0.9281 0.2015 0.044 Uiso 1 1 calc . . .
C37 C 0.8987(8) 0.8704(8) 0.2310(5) 0.044(3) Uani 1 1 d . . .
H37 H 0.8791 0.8295 0.2596 0.053 Uiso 1 1 calc . . .
C31 C 0.5293(6) 1.0230(8) 0.1182(5) 0.038(3) Uani 1 1 d . . .
H31A H 0.5167 0.9555 0.1307 0.045 Uiso 1 1 calc . . .
H31B H 0.4957 1.0382 0.0825 0.045 Uiso 1 1 calc . . .
C39 C 1.0135(7) 0.9325(10) 0.1798(6) 0.049(3) Uani 1 1 d . . .
H39 H 1.0706 0.9346 0.1748 0.059 Uiso 1 1 calc . . .
C45 C 0.9413(9) 1.2853(11) 0.0558(8) 0.071(4) Uani 1 1 d . . .
H45 H 0.9659 1.3421 0.0733 0.085 Uiso 1 1 calc . . .
C21 C 0.2268(8) 0.8155(10) 0.2212(6) 0.054(3) Uani 1 1 d . . .
H21 H 0.1828 0.8489 0.2370 0.065 Uiso 1 1 calc . . .
C38 C 0.9854(7) 0.8747(8) 0.2229(5) 0.045(3) Uani 1 1 d . . .
H38 H 1.0232 0.8379 0.2470 0.054 Uiso 1 1 calc . . .
C28 C 0.7784(10) 0.8989(11) -0.1714(6) 0.061(4) Uani 1 1 d . . .
H28 H 0.7768 0.9022 -0.2117 0.073 Uiso 1 1 calc . . .
C43 C 0.9084(10) 1.1872(11) -0.0287(6) 0.068(4) Uani 1 1 d . . .
H43 H 0.9119 1.1755 -0.0682 0.082 Uiso 1 1 calc . . .
C44 C 0.9487(9) 1.2682(11) -0.0034(7) 0.063(4) Uani 1 1 d . . .
H44 H 0.9803 1.3110 -0.0249 0.076 Uiso 1 1 calc . . .
C42 C 0.8627(7) 1.1223(8) 0.0030(5) 0.041(3) Uani 1 1 d . . .
H42 H 0.8353 1.0680 -0.0153 0.049 Uiso 1 1 calc . . .
C4 C 0.4081(7) 0.6472(8) -0.1034(5) 0.043(3) Uani 1 1 d . . .
H4 H 0.4457 0.6324 -0.1309 0.051 Uiso 1 1 calc . . .
C22 C 0.2091(7) 0.7429(10) 0.1803(6) 0.050(3) Uani 1 1 d . . .
H22 H 0.1539 0.7260 0.1689 0.060 Uiso 1 1 calc . . .
C20 C 0.3085(8) 0.8404(10) 0.2398(5) 0.054(3) Uani 1 1 d . . .
H20 H 0.3193 0.8895 0.2681 0.064 Uiso 1 1 calc . . .
C30 C 0.7206(6) 0.9393(8) -0.0836(5) 0.039(3) Uani 1 1 d . . .
H30 H 0.6788 0.9716 -0.0647 0.047 Uiso 1 1 calc . . .
C26 C 0.8419(8) 0.8430(9) -0.0809(6) 0.050(3) Uani 1 1 d . . .
H26 H 0.8837 0.8069 -0.0598 0.060 Uiso 1 1 calc . . .
C13 C 0.3684(7) 0.4729(7) 0.1500(5) 0.039(3) Uani 1 1 d . . .
H13 H 0.3628 0.4924 0.1882 0.047 Uiso 1 1 calc . . .
C27 C 0.8436(10) 0.8471(11) -0.1405(6) 0.067(4) Uani 1 1 d . . .
H27 H 0.8863 0.8167 -0.1593 0.080 Uiso 1 1 calc . . .
B B 0.8713(10) 1.3828(11) 0.2282(7) 0.054(4) Uani 1 1 d . . .
F2 F 0.8127(7) 1.3120(7) 0.2348(5) 0.121(4) Uani 1 1 d . . .
F1 F 0.8528(6) 1.4270(8) 0.1767(5) 0.109(4) Uani 1 1 d . . .
F3 F 0.9412(8) 1.3404(16) 0.2281(8) 0.265(12) Uani 1 1 d . . .
F4 F 0.8664(13) 1.4484(14) 0.2664(7) 0.248(11) Uani 1 1 d . . .
Cl2 Cl 0.9731(8) 0.6447(9) 0.1492(6) 0.160(6) Uani 0.50 1 d PD . .
C47 C 1.0329(12) 0.5331(18) 0.1655(9) 0.083(12) Uani 0.50 1 d PD . .
H47A H 1.0687 0.5424 0.2010 0.100 Uiso 0.50 1 calc P . .
H47B H 0.9957 0.4770 0.1711 0.100 Uiso 0.50 1 calc P . .
Cl1 Cl 1.0922(7) 0.5093(8) 0.1091(6) 0.184(7) Uani 0.50 1 d PD . .

loop_
_atom_site_aniso_label
_atom_site_aniso_U_11
_atom_site_aniso_U_22
_atom_site_aniso_U_33
_atom_site_aniso_U_23
_atom_site_aniso_U_13
_atom_site_aniso_U_12
Pt2 0.0286(2) 0.01950(19) 0.01740(18) -0.00022(14) -0.00339(14) 0.00028(15)
Pt1 0.02725(19) 0.01883(18) 0.01836(18) 0.00142(14) -0.00515(14) -0.00039(14)
P1 0.0267(12) 0.0212(12) 0.0209(12) 0.0004(10) -0.0022(10) 0.0000(10)
Cl 0.0384(13) 0.0271(12) 0.0221(11) 0.0017(10) -0.0054(10) -0.0095(10)
P2 0.0293(13) 0.0244(12) 0.0225(13) -0.0024(10) -0.0050(10) -0.0008(10)
N2 0.033(4) 0.026(4) 0.016(4) 0.005(3) 0.004(3) 0.005(3)
O2 0.044(4) 0.028(4) 0.034(4) -0.006(3) 0.005(3) 0.005(3)
C12 0.034(5) 0.021(5) 0.026(5) 0.005(4) 0.003(4) -0.002(4)
C10 0.035(5) 0.012(4) 0.024(5) -0.002(4) -0.006(4) 0.004(4)
C8 0.040(6) 0.029(5) 0.036(6) 0.008(5) -0.005(5) -0.005(5)
C9 0.045(6) 0.036(6) 0.037(6) 0.007(5) -0.016(5) 0.001(5)
O1 0.035(4) 0.028(4) 0.028(4) 0.012(3) -0.008(3) -0.001(3)
C24 0.035(5) 0.025(5) 0.028(5) 0.002(4) -0.003(4) 0.002(4)
N1 0.025(4) 0.026(4) 0.020(4) 0.004(3) -0.008(3) -0.001(3)
C34 0.039(6) 0.039(6) 0.029(6) -0.002(5) -0.011(5) -0.001(5)
C25 0.038(6) 0.018(5) 0.029(5) -0.003(4) 0.002(4) -0.008(4)
C18 0.035(5) 0.031(5) 0.020(5) 0.003(4) 0.000(4) 0.004(4)
C2 0.041(6) 0.026(5) 0.029(6) 0.005(4) -0.015(5) 0.004(4)
C32 0.035(6) 0.044(7) 0.051(8) -0.003(6) 0.008(5) 0.012(5)
C1 0.028(5) 0.029(5) 0.031(6) 0.011(4) -0.002(4) 0.007(4)
C33 0.031(5) 0.028(5) 0.025(5) 0.002(4) -0.002(4) 0.004(4)
C15 0.041(6) 0.041(6) 0.048(7) -0.024(6) 0.000(5) -0.003(5)
C3 0.031(5) 0.024(5) 0.041(6) 0.006(5) -0.013(5) 0.001(4)
C11 0.032(5) 0.025(5) 0.022(5) 0.006(4) -0.002(4) 0.003(4)
C40 0.054(7) 0.049(7) 0.031(6) -0.003(5) -0.004(5) 0.000(6)
C6 0.049(7) 0.036(6) 0.053(8) 0.003(6) -0.039(6) 0.002(5)
C35 0.034(5) 0.021(5) 0.023(5) -0.007(4) -0.014(4) -0.002(4)
C16 0.050(7) 0.032(6) 0.035(6) -0.004(5) -0.002(5) -0.006(5)
C7 0.031(6) 0.029(6) 0.065(8) 0.016(6) -0.009(5) 0.001(5)
C5 0.070(9) 0.032(6) 0.047(8) -0.015(6) -0.029(7) 0.007(6)
C17 0.032(5) 0.020(5) 0.029(5) 0.003(4) -0.007(4) -0.002(4)
C41 0.037(6) 0.026(5) 0.034(6) 0.000(4) -0.003(5) -0.005(4)
C23 0.035(6) 0.042(6) 0.032(6) 0.008(5) -0.012(5) -0.002(5)
C14 0.053(7) 0.037(6) 0.047(7) 0.002(6) 0.018(6) -0.013(5)
C19 0.040(6) 0.037(6) 0.033(6) -0.001(5) 0.008(5) 0.000(5)
C46 0.049(7) 0.042(6) 0.050(8) -0.005(6) -0.005(6) -0.018(6)
C29 0.047(7) 0.076(9) 0.031(7) 0.018(6) -0.002(6) -0.018(7)
C36 0.037(6) 0.027(5) 0.043(7) -0.002(5) -0.011(5) 0.001(4)
C37 0.076(9) 0.032(6) 0.022(6) 0.007(5) -0.019(6) -0.005(6)
C31 0.026(5) 0.050(7) 0.037(6) 0.004(5) 0.007(5) 0.008(5)
C39 0.047(7) 0.056(8) 0.045(8) -0.003(6) -0.007(6) 0.010(6)
C45 0.069(10) 0.050(8) 0.091(13) 0.007(8) -0.011(9) -0.022(7)
C21 0.061(8) 0.061(8) 0.043(7) 0.017(7) 0.018(6) 0.031(7)
C38 0.052(7) 0.036(6) 0.041(7) -0.007(5) -0.027(6) 0.017(5)
C28 0.081(10) 0.069(9) 0.034(7) -0.006(7) 0.009(7) -0.039(8)
C43 0.091(11) 0.069(10) 0.044(8) 0.004(7) 0.007(8) -0.008(8)
C44 0.057(8) 0.067(9) 0.067(11) 0.005(8) 0.019(8) -0.026(7)
C42 0.052(7) 0.041(6) 0.029(6) 0.001(5) 0.001(5) -0.013(5)
C4 0.051(7) 0.043(7) 0.031(6) -0.008(5) -0.018(5) 0.010(6)
C22 0.031(6) 0.067(9) 0.050(8) 0.008(7) -0.002(6) 0.010(6)
C20 0.061(8) 0.062(8) 0.038(7) -0.013(6) 0.003(6) 0.022(7)
C30 0.036(6) 0.048(7) 0.034(6) 0.010(5) -0.003(5) -0.012(5)
C26 0.055(7) 0.050(7) 0.047(8) 0.000(6) 0.012(6) 0.011(6)
C13 0.054(7) 0.027(5) 0.037(6) -0.004(5) 0.009(5) -0.013(5)
C27 0.083(10) 0.072(10) 0.050(9) -0.014(8) 0.032(8) -0.006(8)
B 0.062(9) 0.048(9) 0.048(9) 0.000(7) -0.017(8) -0.014(8)
F2 0.155(10) 0.074(6) 0.132(10) 0.012(6) -0.006(8) -0.053(7)
F1 0.088(6) 0.119(8) 0.111(9) 0.045(7) -0.040(6) -0.005(6)
F3 0.119(10) 0.42(3) 0.25(2) 0.19(2) 0.017(11) 0.166(15)
F4 0.33(2) 0.26(2) 0.171(16) -0.174(15) 0.096(15) -0.131(17)
Cl2 0.168(11) 0.145(10) 0.183(13) -0.091(10) 0.115(10) -0.064(9)
C47 0.021(11) 0.041(15) 0.19(4) -0.019(19) 0.016(17) 0.000(11)
Cl1 0.253(16) 0.185(12) 0.116(10) -0.005(9) 0.030(10) -0.180(13)

loop_
_geom_bond_atom_site_label_1
_geom_bond_atom_site_label_2
_geom_bond_distance
_geom_bond_site_symmetry_2
_geom_bond_publ_flag
Pt2 C24 2.077(10) . ?
Pt2 N2 2.109(8) . ?
Pt2 P2 2.177(2) . ?
Pt2 Cl 2.390(2) . ?
Pt1 C1 2.081(9) . ?
Pt1 N1 2.137(7) . ?
Pt1 P1 2.179(3) . ?
Pt1 Cl 2.401(2) . ?
P1 C18 1.814(10) . ?
P1 C12 1.831(9) . ?
P1 C11 1.857(9) . ?
P2 C35 1.809(9) . ?
P2 C41 1.811(11) . ?
P2 C34 1.847(11) . ?
N2 C33 1.274(12) . ?
N2 C31 1.472(12) . ?
O2 C33 1.332(12) . ?
O2 C32 1.452(12) . ?
C12 C17 1.343(13) . ?
C12 C13 1.403(14) . ?
C10 N1 1.279(11) . ?
C10 O1 1.324(10) . ?
C10 C11 1.451(13) . ?
C8 N1 1.474(13) . ?
C8 C9 1.517(14) . ?
C8 H8A 0.9700 . ?
C8 H8B 0.9700 . ?
C9 O1 1.479(13) . ?
C9 H9A 0.9700 . ?
C9 H9B 0.9700 . ?
C24 C25 1.511(13) . ?
C24 H24A 0.9700 . ?
C24 H24B 0.9700 . ?
C34 C33 1.484(14) . ?
C34 H34A 0.9700 . ?
C34 H34B 0.9700 . ?
C25 C26 1.356(15) . ?
C25 C30 1.369(14) . ?
C18 C23 1.372(13) . ?
C18 C19 1.426(14) . ?
C2 C7 1.401(14) . ?
C2 C3 1.411(16) . ?
C2 C1 1.533(14) . ?
C32 C31 1.559(15) . ?
C32 H32A 0.9700 . ?
C32 H32B 0.9700 . ?
C1 H1A 0.9700 . ?
C1 H1B 0.9700 . ?
C15 C16 1.383(16) . ?
C15 C14 1.412(16) . ?
C15 H15 0.9300 . ?
C3 C4 1.378(14) . ?
C3 H3 0.9300 . ?
C11 H11A 0.9700 . ?
C11 H11B 0.9700 . ?
C40 C39 1.378(16) . ?
C40 C35 1.403(15) . ?
C40 H40 0.9300 . ?
C6 C7 1.378(16) . ?
C6 C5 1.397(18) . ?
C6 H6 0.9300 . ?
C35 C36 1.404(15) . ?
C16 C17 1.378(14) . ?
C16 H16 0.9300 . ?
C7 H7 0.9300 . ?
C5 C4 1.362(17) . ?
C5 H5 0.9300 . ?
C17 H17 0.9300 . ?
C41 C42 1.358(15) . ?
C41 C46 1.395(14) . ?
C23 C22 1.370(17) . ?
C23 H23 0.9300 . ?
C14 C13 1.376(14) . ?
C14 H14 0.9300 . ?
C19 C20 1.354(15) . ?
C19 H19 0.9300 . ?
C46 C45 1.397(19) . ?
C46 H46 0.9300 . ?
C29 C28 1.331(19) . ?
C29 C30 1.388(16) . ?
C29 H29 0.9300 . ?
C36 C37 1.393(14) . ?
C36 H36 0.9300 . ?
C37 C38 1.414(17) . ?
C37 H37 0.9300 . ?
C31 H31A 0.9700 . ?
C31 H31B 0.9700 . ?
C39 C38 1.360(17) . ?
C39 H39 0.9300 . ?
C45 C44 1.40(2) . ?
C45 H45 0.9300 . ?
C21 C22 1.365(18) . ?
C21 C20 1.384(17) . ?
C21 H21 0.9300 . ?
C38 H38 0.9300 . ?
C28 C27 1.40(2) . ?
C28 H28 0.9300 . ?
C43 C44 1.364(19) . ?
C43 C42 1.379(17) . ?
C43 H43 0.9300 . ?
C44 H44 0.9300 . ?
C42 H42 0.9300 . ?
C4 H4 0.9300 . ?
C22 H22 0.9300 . ?
C20 H20 0.9300 . ?
C30 H30 0.9300 . ?
C26 C27 1.380(18) . ?
C26 H26 0.9300 . ?
C13 H13 0.9300 . ?
C27 H27 0.9300 . ?
B F4 1.248(19) . ?
B F3 1.253(19) . ?
B F1 1.338(17) . ?
B F2 1.347(17) . ?
Cl2 C47 1.79(3) . ?
C47 Cl1 1.6999(9) . ?
C47 H47A 0.9700 . ?
C47 H47B 0.9700 . ?
